data_2239700
loop_
_publ_author_name
'Kaas, Marina'
'Friedrich, Ute'
'Korber, Nikolaus'

_publ_section_title
;
 (18-Crown-6)potassium(I) diphenylstibate({-}1)
;
_journal_coeditor_code FF2129
_journal_issue 7
_journal_name_full 'Acta Crystallographica Section E'
_journal_page_first m260
_journal_paper_doi 10.1107/S1600536814013282
_journal_volume 70
_journal_year 2014
_chemical_formula_iupac '[K (C12 H24 O6)] [Sb (C6 H5)2]'
_chemical_formula_moiety 'C12 H24 K O6 +, C12 H10 Sb -'
_chemical_formula_sum 'C24 H34 K O6 Sb'
_chemical_formula_weight 579.36
_chemical_name_common '(18-Crown-6)potassium(I) diphenylstibate(-1)'
_chemical_name_systematic
;
(1,4,7,10,13,16-Hexaoxacyclooctadecane)potassium diphenylstibide
;
_space_group_crystal_system monoclinic
_space_group_IT_number 15
_space_group_name_Hall '-I 2ya'
_space_group_name_H-M_alt 'I 1 2/a 1'
_symmetry_space_group_name_Hall '-I 2ya'
_symmetry_space_group_name_H-M 'I 1 2/a 1'
_atom_sites_solution_hydrogens geom
_atom_sites_solution_primary iterative
_audit_creation_method
;
Olex2 1.2-beta
(compiled 2014.03.20 svn.r2914 for OlexSys, GUI svn.r4816)
;
_cell_angle_alpha 90
_cell_angle_beta 112.654(6)
_cell_angle_gamma 90
_cell_formula_units_Z 4
_cell_length_a 15.6933(9)
_cell_length_b 9.2655(3)
_cell_length_c 19.1321(10)
_cell_measurement_reflns_used 1900
_cell_measurement_temperature 123
_cell_measurement_theta_max 28.0290
_cell_measurement_theta_min 3.3880
_cell_volume 2567.3(2)
_computing_cell_refinement 'CrysAlis PRO (Agilent, 2012)'
_computing_data_collection 'CrysAlis PRO (Agilent, 2012)'
_computing_data_reduction 'CrysAlis PRO (Agilent, 2012)'
_computing_molecular_graphics 'DIAMOND (Brandenburg & Putz, 2005)'
_computing_publication_material 'OLEX2 (Dolomanov <i>et al.</i>, 2009; Bourhis <i>et al.</i>, 2011)'
_computing_structure_refinement 'SHELXL97 (Sheldrick, 2008)'
_computing_structure_solution
;
SUPERFLIP (Palatinus & Chapuis, 2007)
;
_diffrn_ambient_temperature 123
_diffrn_measured_fraction_theta_full 0.989
_diffrn_measured_fraction_theta_max 0.986
_diffrn_measurement_device_type 'Agilent SuperNova (Single source at offset, Eos)'
_diffrn_measurement_method 'phi and omega scans'
_diffrn_radiation_monochromator graphite
_diffrn_radiation_type MoK\a
_diffrn_radiation_wavelength 0.71073
_diffrn_reflns_av_R_equivalents 0.0192
_diffrn_reflns_limit_h_max 19
_diffrn_reflns_limit_h_min -18
_diffrn_reflns_limit_k_max 10
_diffrn_reflns_limit_k_min -11
_diffrn_reflns_limit_l_max 23
_diffrn_reflns_limit_l_min -15
_diffrn_reflns_number 4194
_diffrn_reflns_theta_full 25.242
_diffrn_reflns_theta_max 26.366
_diffrn_reflns_theta_min 3.104
_diffrn_standards_decay_% 0
_diffrn_standards_interval_count 0
_diffrn_standards_interval_time 0
_diffrn_standards_number 0
_exptl_absorpt_coefficient_mu 1.272
_exptl_absorpt_correction_T_max 0.863
_exptl_absorpt_correction_T_min 0.726
_exptl_absorpt_correction_type analytical
_exptl_absorpt_process_details
;
[CrysAlis PRO (Agilent, 2012), using a multi-faceted crystal
model based on expressions derived by Clark & Reid (1995)]
;
_exptl_crystal_colour 'clear reddish red'
_exptl_crystal_density_diffrn 1.499
_exptl_crystal_description block
_exptl_crystal_F_000 1184
_exptl_crystal_size_max 0.4728
_exptl_crystal_size_mid 0.2702
_exptl_crystal_size_min 0.1505
_refine_diff_density_max 0.385
_refine_diff_density_min -0.562
_refine_ls_extinction_method none
_refine_ls_goodness_of_fit_ref 1.079
_refine_ls_hydrogen_treatment constr
_refine_ls_matrix_type full
_refine_ls_number_parameters 147
_refine_ls_number_reflns 2592
_refine_ls_number_restraints 0
_refine_ls_restrained_S_all 1.079
_refine_ls_R_factor_all 0.0293
_refine_ls_R_factor_gt 0.0232
_refine_ls_shift/su_max 0.001
_refine_ls_shift/su_mean 0.000
_refine_ls_structure_factor_coef Fsqd
_refine_ls_weighting_details 'w=1/[\s^2^(Fo^2^)+(0.0190P)^2^+0.7904P] where P=(Fo^2^+2Fc^2^)/3'
_refine_ls_weighting_scheme calc
_refine_ls_wR_factor_gt 0.0489
_refine_ls_wR_factor_ref 0.0534
_reflns_number_gt 2297
_reflns_number_total 2592
_reflns_threshold_expression I>2\s(I)
_cod_data_source_file ff2129sup1.cf
_cod_data_source_block I
_cod_database_code 2239700
_cod_database_fobs_code 2239700
_shelx_space_group_comment
;
The symmetry employed for this shelxl refinement is uniquely defined
by the following loop, which should always be used as a source of
symmetry information in preference to the above space-group names.
They are only intended as comments.
;

loop_
_space_group_symop_operation_xyz
'x, y, z'
'-x+1/2, y, -z'
'x+1/2, y+1/2, z+1/2'
'-x+1, y+1/2, -z+1/2'
'-x, -y, -z'
'x-1/2, -y, z'
'-x+1/2, -y+1/2, -z+1/2'
'x, -y+1/2, z+1/2'

loop_
_atom_site_type_symbol
_atom_site_label
_atom_site_fract_x
_atom_site_fract_y
_atom_site_fract_z
_atom_site_U_iso_or_equiv
_atom_site_adp_type
_atom_site_calc_flag
_atom_site_occupancy
Sb Sb1 0.7500 1.08580(2) 1.0000 0.02163(8) Uani d 1
K K1 0.7500 0.7500 0.7500 0.02190(15) Uani d 1
O O2 0.62864(10) 0.83061(17) 0.60590(8) 0.0237(3) Uani d 1
O O3 0.74551(10) 1.03820(17) 0.70288(8) 0.0241(4) Uani d 1
O O1 0.60734(10) 0.56706(17) 0.66609(8) 0.0225(3) Uani d 1
C C1 0.67008(14) 0.9316(2) 0.91614(11) 0.0191(5) Uani d 1
C C10 0.54293(15) 0.7554(3) 0.57688(12) 0.0278(5) Uani d 1
H H10A 0.5106 0.7774 0.5236 0.033 Uiso calc 1
H H10B 0.5045 0.7855 0.6036 0.033 Uiso calc 1
C C4 0.56109(15) 0.7424(3) 0.79930(12) 0.0279(5) Uani d 1
H H4 0.5263 0.6798 0.7609 0.033 Uiso calc 1
C C11 0.61898(16) 0.9803(3) 0.58922(12) 0.0292(5) Uani d 1
H H11A 0.5781 1.0236 0.6106 0.035 Uiso calc 1
H H11B 0.5924 0.9947 0.5348 0.035 Uiso calc 1
C C3 0.59436(14) 0.6990(3) 0.87465(12) 0.0249(5) Uani d 1
H H3 0.5813 0.6068 0.8870 0.030 Uiso calc 1
C C7 0.66870(16) 0.3883(3) 0.76152(13) 0.0286(5) Uani d 1
H H7A 0.6253 0.4205 0.7831 0.034 Uiso calc 1
H H7B 0.6779 0.2853 0.7701 0.034 Uiso calc 1
C C2 0.64697(14) 0.7928(3) 0.93162(12) 0.0215(5) Uani d 1
H H2 0.6675 0.7622 0.9817 0.026 Uiso calc 1
C C5 0.58069(15) 0.8799(3) 0.78264(12) 0.0283(6) Uani d 1
H H5 0.5577 0.9111 0.7326 0.034 Uiso calc 1
C C9 0.56103(15) 0.5973(3) 0.58705(12) 0.0256(5) Uani d 1
H H9A 0.5032 0.5446 0.5668 0.031 Uiso calc 1
H H9B 0.5991 0.5670 0.5600 0.031 Uiso calc 1
C C8 0.63067(16) 0.4186(3) 0.67829(13) 0.0267(5) Uani d 1
H H8A 0.6763 0.3946 0.6574 0.032 Uiso calc 1
H H8B 0.5762 0.3600 0.6530 0.032 Uiso calc 1
C C12 0.71193(16) 1.0495(3) 0.62224(12) 0.0276(5) Uani d 1
H H12A 0.7541 1.0016 0.6037 0.033 Uiso calc 1
H H12B 0.7075 1.1502 0.6074 0.033 Uiso calc 1
C C6 0.63440(15) 0.9725(3) 0.83964(12) 0.0248(5) Uani d 1
H H6 0.6471 1.0645 0.8267 0.030 Uiso calc 1

loop_
_atom_site_aniso_label
_atom_site_aniso_U_11
_atom_site_aniso_U_22
_atom_site_aniso_U_33
_atom_site_aniso_U_12
_atom_site_aniso_U_13
_atom_site_aniso_U_23
Sb1 0.02653(12) 0.01591(12) 0.02407(12) 0.000 0.01153(9) 0.000
K1 0.0173(3) 0.0167(3) 0.0253(3) -0.0019(3) 0.0011(3) 0.0031(3)
O2 0.0198(8) 0.0233(9) 0.0239(8) 0.0032(7) 0.0040(6) 0.0018(7)
O3 0.0268(8) 0.0216(9) 0.0252(8) -0.0006(7) 0.0114(7) 0.0043(7)
O1 0.0253(8) 0.0221(9) 0.0194(7) -0.0013(7) 0.0078(6) -0.0053(6)
C1 0.0175(10) 0.0202(12) 0.0218(10) 0.0044(9) 0.0098(9) -0.0001(9)
C10 0.0185(11) 0.0411(16) 0.0187(11) 0.0017(11) 0.0016(9) -0.0024(11)
C4 0.0201(11) 0.0368(15) 0.0276(12) 0.0002(11) 0.0102(9) -0.0106(11)
C11 0.0305(13) 0.0315(14) 0.0248(12) 0.0122(12) 0.0098(10) 0.0096(11)
C3 0.0192(11) 0.0213(12) 0.0367(13) -0.0001(10) 0.0134(10) -0.0017(10)
C7 0.0311(13) 0.0200(13) 0.0400(14) -0.0053(11) 0.0195(11) 0.0003(11)
C2 0.0200(11) 0.0240(12) 0.0213(11) 0.0019(10) 0.0088(9) 0.0032(9)
C5 0.0230(12) 0.0424(16) 0.0192(11) 0.0038(12) 0.0080(9) 0.0020(11)
C9 0.0221(11) 0.0327(14) 0.0200(11) -0.0061(11) 0.0058(9) -0.0080(10)
C8 0.0308(12) 0.0194(12) 0.0338(12) -0.0096(11) 0.0167(10) -0.0076(10)
C12 0.0356(13) 0.0236(13) 0.0286(12) 0.0084(11) 0.0178(10) 0.0090(10)
C6 0.0245(12) 0.0264(13) 0.0251(11) 0.0020(11) 0.0114(9) 0.0041(10)

loop_
_atom_type_symbol
_atom_type_description
_atom_type_scat_dispersion_real
_atom_type_scat_dispersion_imag
_atom_type_scat_source
C C 0.0033 0.0016 'International Tables Vol C Tables 4.2.6.8 and 6.1.1.4'
H H 0.0000 0.0000 'International Tables Vol C Tables 4.2.6.8 and 6.1.1.4'
K K 0.2009 0.2494 'International Tables Vol C Tables 4.2.6.8 and 6.1.1.4'
O O 0.0106 0.0060 'International Tables Vol C Tables 4.2.6.8 and 6.1.1.4'
Sb Sb -0.5866 1.5461 'International Tables Vol C Tables 4.2.6.8 and 6.1.1.4'

loop_
_geom_angle_atom_site_label_1
_geom_angle_atom_site_label_2
_geom_angle_atom_site_label_3
_geom_angle_site_symmetry_1
_geom_angle_site_symmetry_3
_geom_angle
C1 Sb1 C1 . 2_657 96.89(12)
O2 K1 O2 . 7_666 180.00(6)
O2 K1 O3 7_666 7_666 60.27(4)
O2 K1 O3 7_666 . 119.73(4)
O2 K1 O3 . 7_666 119.73(4)
O2 K1 O3 . . 60.27(4)
O2 K1 C4 . . 86.78(5)
O2 K1 C4 . 7_666 93.22(5)
O2 K1 C4 7_666 . 93.22(5)
O2 K1 C4 7_666 7_666 86.78(5)
O2 K1 C5 . . 77.81(5)
O2 K1 C5 . 7_666 102.19(5)
O2 K1 C5 7_666 7_666 77.81(5)
O2 K1 C5 7_666 . 102.19(5)
O3 K1 O3 . 7_666 180.0
O3 K1 C4 . 7_666 79.08(5)
O3 K1 C4 7_666 7_666 100.92(5)
O3 K1 C4 . . 100.92(5)
O3 K1 C4 7_666 . 79.08(5)
O3 K1 C5 . 7_666 102.44(6)
O3 K1 C5 7_666 7_666 77.56(6)
O3 K1 C5 7_666 . 102.44(6)
O3 K1 C5 . . 77.56(6)
O1 K1 O2 . . 59.91(4)
O1 K1 O2 . 7_666 120.09(5)
O1 K1 O2 7_666 7_666 59.91(5)
O1 K1 O2 7_666 . 120.09(5)
O1 K1 O3 7_666 . 61.31(4)
O1 K1 O3 . 7_666 61.31(4)
O1 K1 O3 7_666 7_666 118.69(4)
O1 K1 O3 . . 118.69(4)
O1 K1 O1 7_666 . 180.0
O1 K1 C4 7_666 . 116.26(5)
O1 K1 C4 . 7_666 116.26(5)
O1 K1 C4 . . 63.74(5)
O1 K1 C4 7_666 7_666 63.74(5)
O1 K1 C5 . . 78.25(5)
O1 K1 C5 7_666 7_666 78.25(5)
O1 K1 C5 7_666 . 101.75(5)
O1 K1 C5 . 7_666 101.75(5)
C4 K1 C4 . 7_666 180.00(10)
C5 K1 C4 . . 23.57(6)
C5 K1 C4 7_666 7_666 23.57(6)
C5 K1 C4 . 7_666 156.43(6)
C5 K1 C4 7_666 . 156.43(6)
C5 K1 C5 7_666 . 180.0
C10 O2 K1 . . 115.99(12)
C11 O2 K1 . . 117.29(12)
C11 O2 C10 . . 112.83(17)
C7 O3 K1 7_666 . 113.46(12)
C7 O3 C12 7_666 . 111.61(16)
C12 O3 K1 . . 111.65(13)
C9 O1 K1 . . 117.40(12)
C8 O1 K1 . . 113.42(12)
C8 O1 C9 . . 110.95(17)
C2 C1 Sb1 . . 125.20(15)
C2 C1 C6 . . 115.9(2)
C6 C1 Sb1 . . 118.81(17)
O2 C10 H10A . . 109.9
O2 C10 H10B . . 109.9
O2 C10 C9 . . 109.03(18)
H10A C10 H10B . . 108.3
C9 C10 H10A . . 109.9
C9 C10 H10B . . 109.9
K1 C4 H4 . . 95.9
C3 C4 K1 . . 105.73(13)
C3 C4 H4 . . 120.7
C5 C4 K1 . . 67.95(13)
C5 C4 H4 . . 120.7
C5 C4 C3 . . 118.7(2)
O2 C11 H11A . . 109.9
O2 C11 H11B . . 109.9
O2 C11 C12 . . 108.82(18)
H11A C11 H11B . . 108.3
C12 C11 H11A . . 109.9
C12 C11 H11B . . 109.9
C4 C3 H3 . . 119.8
C2 C3 C4 . . 120.3(2)
C2 C3 H3 . . 119.8
O3 C7 H7A 7_666 . 109.8
O3 C7 H7B 7_666 . 109.8
O3 C7 C8 7_666 . 109.56(18)
H7A C7 H7B . . 108.2
C8 C7 H7A . . 109.8
C8 C7 H7B . . 109.8
C1 C2 H2 . . 118.9
C3 C2 C1 . . 122.2(2)
C3 C2 H2 . . 118.9
K1 C5 H5 . . 86.5
C4 C5 K1 . . 88.49(14)
C4 C5 H5 . . 119.6
C4 C5 C6 . . 120.8(2)
C6 C5 K1 . . 95.02(14)
C6 C5 H5 . . 119.6
O1 C9 C10 . . 108.91(18)
O1 C9 H9A . . 109.9
O1 C9 H9B . . 109.9
C10 C9 H9A . . 109.9
C10 C9 H9B . . 109.9
H9A C9 H9B . . 108.3
O1 C8 C7 . . 109.22(18)
O1 C8 H8A . . 109.8
O1 C8 H8B . . 109.8
C7 C8 H8A . . 109.8
C7 C8 H8B . . 109.8
H8A C8 H8B . . 108.3
O3 C12 C11 . . 108.62(18)
O3 C12 H12A . . 110.0
O3 C12 H12B . . 110.0
C11 C12 H12A . . 110.0
C11 C12 H12B . . 110.0
H12A C12 H12B . . 108.3
C1 C6 H6 . . 119.0
C5 C6 C1 . . 122.0(2)
C5 C6 H6 . . 119.0

loop_
_geom_bond_atom_site_label_1
_geom_bond_atom_site_label_2
_geom_bond_site_symmetry_2
_geom_bond_distance
_geom_bond_publ_flag
Sb1 C1 . 2.154(2) y
K1 O2 . 2.7823(14) y
K1 O3 . 2.8106(16) y
K1 O1 . 2.7738(15) y
K1 C4 . 3.441(2) ?
K1 C5 . 3.190(2) ?
O2 C10 . 1.424(3) ?
O2 C11 . 1.418(3) ?
O3 C7 7_666 1.426(3) ?
O3 C12 . 1.429(2) ?
O1 C9 . 1.431(2) ?
O1 C8 . 1.419(3) ?
C1 C2 . 1.399(3) ?
C1 C6 . 1.403(3) ?
C10 H10A . 0.9700 ?
C10 H10B . 0.9700 ?
C10 C9 . 1.490(3) ?
C4 H4 . 0.9300 ?
C4 C3 . 1.390(3) ?
C4 C5 . 1.376(3) ?
C11 H11A . 0.9700 ?
C11 H11B . 0.9700 ?
C11 C12 . 1.493(3) ?
C3 H3 . 0.9300 ?
C3 C2 . 1.390(3) ?
C7 H7A . 0.9700 ?
C7 H7B . 0.9700 ?
C7 C8 . 1.496(3) ?
C2 H2 . 0.9300 ?
C5 H5 . 0.9300 ?
C5 C6 . 1.389(3) ?
C9 H9A . 0.9700 ?
C9 H9B . 0.9700 ?
C8 H8A . 0.9700 ?
C8 H8B . 0.9700 ?
C12 H12A . 0.9700 ?
C12 H12B . 0.9700 ?
C6 H6 . 0.9300 ?
